data_2221282
loop_
_publ_author_name
'Tahir, M. Nawaz'
'Acar, Nurcan'
'Yilmaz, Hamza'
'Tariq, Muhammad Ilyas'
'Hussain, Ghulam'

_publ_section_title
;
 Diethyl (1-hydroxy-1-phenylethyl)phosphonate
;
_journal_coeditor_code BQ2131
_journal_issue 4
_journal_name_full 'Acta Crystallographica Section E'
_journal_page_first o939
_journal_paper_doi 10.1107/S1600536809011428
_journal_volume 65
_journal_year 2009
_chemical_formula_iupac 'C12 H19 O4 P'
_chemical_formula_moiety 'C12 H19 O4 P'
_chemical_formula_sum 'C12 H19 O4 P'
_chemical_formula_weight 258.24
_chemical_melting_point 383
_chemical_name_systematic
;
Diethyl (1-hydroxy-1-phenylethyl)phosphonate
;
_space_group_IT_number 15
_symmetry_cell_setting monoclinic
_symmetry_space_group_name_Hall '-C 2yc'
_symmetry_space_group_name_H-M 'C 1 2/c 1'
_atom_sites_solution_primary direct
_atom_sites_solution_secondary difmap
_cell_angle_alpha 90
_cell_angle_beta 116.991(4)
_cell_angle_gamma 90
_cell_formula_units_Z 8
_cell_length_a 20.1187(12)
_cell_length_b 8.4488(14)
_cell_length_c 18.4833(12)
_cell_measurement_reflns_used 25
_cell_measurement_temperature 296
_cell_measurement_theta_max 18.14
_cell_measurement_theta_min 10.21
_cell_volume 2799.6(5)
_computing_cell_refinement 'CAD-4 EXPRESS (Enraf--Nonius, 1993)'
_computing_data_collection 'CAD-4 EXPRESS (Enraf--Nonius, 1993)'
_computing_data_reduction 'MolEN (Fair, 1990)'
_computing_molecular_graphics 'ORTEP-3 for Windows (Farrugia, 1997) and PLATON (Spek, 2009)'
_computing_publication_material 'WinGX (Farrugia, 2005)'
_computing_structure_refinement 'SHELXL97 (Sheldrick, 2008)'
_computing_structure_solution 'SHELXS86 (Sheldrick, 2008)'
_diffrn_measured_fraction_theta_full 1.000
_diffrn_measured_fraction_theta_max 1.000
_diffrn_measurement_device 'Enraf--Nonius CAD-4'
_diffrn_measurement_method \w/2\q
_diffrn_radiation_type MoK\a
_diffrn_radiation_wavelength 0.71073
_diffrn_reflns_av_R_equivalents 0.0106
_diffrn_reflns_av_sigmaI/netI 0.0222
_diffrn_reflns_limit_h_max 24
_diffrn_reflns_limit_h_min -21
_diffrn_reflns_limit_k_max 0
_diffrn_reflns_limit_k_min -10
_diffrn_reflns_limit_l_max 0
_diffrn_reflns_limit_l_min -22
_diffrn_reflns_number 2753
_diffrn_reflns_theta_full 25.65
_diffrn_reflns_theta_max 25.65
_diffrn_reflns_theta_min 2.47
_diffrn_standards_decay_% -1.2
_diffrn_standards_interval_time 120
_diffrn_standards_number 3
_exptl_absorpt_coefficient_mu 0.197
_exptl_absorpt_correction_T_max 0.969
_exptl_absorpt_correction_T_min 0.949
_exptl_absorpt_correction_type psi-scan
_exptl_absorpt_process_details '(MolEN; Fair, 1990)'
_exptl_crystal_colour Colorless
_exptl_crystal_density_diffrn 1.225
_exptl_crystal_description prismatic
_exptl_crystal_F_000 1104
_exptl_crystal_size_max 0.28
_exptl_crystal_size_mid 0.22
_exptl_crystal_size_min 0.18
_refine_diff_density_max 0.418
_refine_diff_density_min -0.407
_refine_ls_extinction_method none
_refine_ls_goodness_of_fit_ref 1.021
_refine_ls_hydrogen_treatment constr
_refine_ls_matrix_type full
_refine_ls_number_parameters 162
_refine_ls_number_reflns 2664
_refine_ls_number_restraints 6
_refine_ls_restrained_S_all 1.038
_refine_ls_R_factor_all 0.0953
_refine_ls_R_factor_gt 0.0586
_refine_ls_shift/su_max 0.000
_refine_ls_shift/su_mean 0.000
_refine_ls_structure_factor_coef Fsqd
_refine_ls_weighting_details 'calc w=1/[\s^2^(Fo^2^)+(0.1174P)^2^+1.8226P] where P=(Fo^2^+2Fc^2^)/3'
_refine_ls_weighting_scheme calc
_refine_ls_wR_factor_gt 0.1715
_refine_ls_wR_factor_ref 0.1966
_reflns_number_gt 1726
_reflns_number_total 2664
_reflns_threshold_expression I>2\s(I)
_cod_data_source_file bq2131.cif
_cod_data_source_block I
_cod_original_sg_symbol_H-M 'C 2/c'
_cod_database_code 2221282
_cod_database_fobs_code 2221282

loop_
_symmetry_equiv_pos_site_id
_symmetry_equiv_pos_as_xyz
1 x,y,z
2 -x,y,1/2-z
3 -x,-y,-z
4 x,-y,1/2+z
5 1/2+x,1/2+y,z
6 1/2-x,1/2+y,1/2-z
7 1/2-x,1/2-y,-z
8 1/2+x,1/2-y,1/2+z

loop_
_atom_site_aniso_label
_atom_site_aniso_U_11
_atom_site_aniso_U_22
_atom_site_aniso_U_33
_atom_site_aniso_U_12
_atom_site_aniso_U_13
_atom_site_aniso_U_23
P1 0.0724(5) 0.0812(6) 0.0660(5) 0.0143(4) 0.0382(4) 0.0060(4)
O1 0.0893(16) 0.0692(14) 0.1046(17) 0.0017(12) 0.0616(14) -0.0126(13)
O2 0.1085(19) 0.109(2) 0.0973(17) 0.0255(15) 0.0711(16) 0.0183(15)
O3 0.170(3) 0.0692(16) 0.1128(19) 0.0340(16) 0.091(2) 0.0190(14)
O4 0.0682(15) 0.174(3) 0.0634(13) 0.0083(16) 0.0207(11) 0.0125(16)
C1 0.0563(15) 0.0638(18) 0.0544(14) 0.0051(13) 0.0193(12) 0.0006(13)
C2 0.080(2) 0.088(2) 0.0687(19) -0.0086(18) 0.0271(17) -0.0128(17)
C3 0.101(3) 0.119(3) 0.0617(19) -0.001(2) 0.0370(19) -0.020(2)
C4 0.093(3) 0.117(3) 0.0685(19) 0.005(2) 0.0463(19) 0.006(2)
C5 0.082(2) 0.093(3) 0.091(2) -0.0069(19) 0.047(2) 0.004(2)
C6 0.074(2) 0.074(2) 0.0723(18) -0.0027(16) 0.0350(16) -0.0083(16)
C7 0.0605(16) 0.0632(18) 0.0701(17) 0.0023(14) 0.0308(14) -0.0045(15)
C8 0.0603(19) 0.098(3) 0.098(2) -0.0004(18) 0.0275(18) 0.001(2)
C9A 0.114(4) 0.088(2) 0.117(4) -0.001(2) 0.048(3) -0.003(2)
C10A 0.114(4) 0.088(2) 0.117(4) -0.001(2) 0.048(3) -0.003(2)
C11A 0.118(4) 0.119(4) 0.105(3) -0.008(3) 0.017(3) -0.009(3)
C12A 0.118(4) 0.119(4) 0.105(3) -0.008(3) 0.017(3) -0.009(3)
C12B 0.118(4) 0.119(4) 0.105(3) -0.008(3) 0.017(3) -0.009(3)
C9B 0.114(4) 0.088(2) 0.117(4) -0.001(2) 0.048(3) -0.003(2)
C10B 0.114(4) 0.088(2) 0.117(4) -0.001(2) 0.048(3) -0.003(2)
C11B 0.118(4) 0.119(4) 0.105(3) -0.008(3) 0.017(3) -0.009(3)

loop_
_atom_site_type_symbol
_atom_site_label
_atom_site_fract_x
_atom_site_fract_y
_atom_site_fract_z
_atom_site_U_iso_or_equiv
_atom_site_thermal_displace_type
_atom_site_calc_flag
_atom_site_refinement_flags
_atom_site_occupancy
P P1 0.16206(5) 0.43490(11) 0.02880(5) 0.0706(3) Uani . . 1.000
O O1 0.20371(14) 0.1469(3) 0.07797(16) 0.0810(9) Uani . . 1.000
O O2 0.19607(15) 0.4445(3) -0.02609(15) 0.0956(11) Uani . . 1.000
O O3 0.1602(2) 0.5940(3) 0.07017(18) 0.1071(13) Uani . . 1.000
O O4 0.07969(14) 0.3787(4) -0.01170(14) 0.1054(12) Uani . . 1.000
C C1 0.17069(15) 0.2904(3) 0.16722(16) 0.0604(9) Uani . . 1.000
C C2 0.1870(2) 0.3950(5) 0.23087(19) 0.0814(11) Uani . . 1.000
C C3 0.1507(2) 0.3836(6) 0.2789(2) 0.0939(15) Uani . . 1.000
C C4 0.0982(2) 0.2709(5) 0.2640(2) 0.0892(15) Uani . . 1.000
C C5 0.0807(2) 0.1687(5) 0.2010(2) 0.0857(14) Uani . . 1.000
C C6 0.11694(18) 0.1776(4) 0.1532(2) 0.0728(11) Uani . . 1.000
C C7 0.20991(16) 0.2986(3) 0.11360(18) 0.0642(10) Uani . . 1.000
C C8 0.29101(18) 0.3474(5) 0.1597(2) 0.0886(14) Uani . . 1.000
C C9A 0.1700(12) 0.7452(17) 0.0422(8) 0.108(2) Uani . . 0.550
C C10A 0.0980(6) 0.8190(12) -0.0106(7) 0.108(2) Uani . . 0.550
C C11A 0.0250(5) 0.4095(9) -0.0930(4) 0.127(2) Uani . . 0.725
C C12A -0.0046(4) 0.2635(9) -0.1369(4) 0.127(2) Uani . . 0.725
C C12B -0.0142(11) 0.364(3) -0.1501(12) 0.127(2) Uani . . 0.275
C C9B 0.1764(16) 0.753(2) 0.0580(10) 0.108(2) Uani . . 0.450
C C10B 0.1267(7) 0.8175(15) -0.0212(8) 0.108(2) Uani . . 0.450
C C11B 0.0478(10) 0.285(3) -0.0825(10) 0.127(2) Uani . . 0.275
H H2 0.22265 0.47350 0.24141 0.0978 Uiso . . 1.000
H H3 0.16250 0.45393 0.32172 0.1125 Uiso . . 1.000
H H4 0.07422 0.26333 0.29669 0.1071 Uiso . . 1.000
H H1 0.23442 0.13894 0.06047 0.0971 Uiso . . 1.000
H H8C 0.31674 0.27561 0.20397 0.1151 Uiso . . 1.000
H H9A 0.19892 0.73346 0.01251 0.1301 Uiso . . 0.550
H H9B 0.19760 0.81335 0.08850 0.1301 Uiso . . 0.550
H H10A 0.07397 0.76033 -0.06032 0.1410 Uiso . . 0.550
H H10B 0.10608 0.92596 -0.02229 0.1410 Uiso . . 0.550
H H10C 0.06693 0.81905 0.01637 0.1410 Uiso . . 0.550
H H11A 0.04719 0.47110 -0.12064 0.1519 Uiso . . 0.725
H H11B -0.01536 0.47112 -0.09211 0.1519 Uiso . . 0.725
H H12A -0.02537 0.28317 -0.19414 0.1646 Uiso . . 0.725
H H12B -0.04285 0.22371 -0.12424 0.1646 Uiso . . 0.725
H H12C 0.03471 0.18690 -0.12131 0.1646 Uiso . . 0.725
H H5 0.04399 0.09245 0.19003 0.1028 Uiso . . 1.000
H H6 0.10484 0.10608 0.11079 0.0872 Uiso . . 1.000
H H8A 0.29401 0.45276 0.18045 0.1151 Uiso . . 1.000
H H8B 0.31367 0.34490 0.12383 0.1151 Uiso . . 1.000
H H9C 0.22718 0.75826 0.06495 0.1301 Uiso . . 0.450
H H9D 0.17378 0.81967 0.09945 0.1301 Uiso . . 0.450
H H10D 0.07590 0.79776 -0.03240 0.1410 Uiso . . 0.450
H H10E 0.13659 0.76753 -0.06191 0.1410 Uiso . . 0.450
H H10F 0.13462 0.92943 -0.02149 0.1410 Uiso . . 0.450
H H11C 0.03010 0.18697 -0.07032 0.1519 Uiso . . 0.275
H H11D 0.08597 0.25945 -0.09889 0.1519 Uiso . . 0.275
H H12D -0.00459 0.36632 -0.19639 0.1646 Uiso . . 0.275
H H12E -0.01932 0.46968 -0.13469 0.1646 Uiso . . 0.275
H H12F -0.05948 0.30603 -0.16350 0.1646 Uiso . . 0.276

loop_
_atom_type_symbol
_atom_type_description
_atom_type_scat_dispersion_real
_atom_type_scat_dispersion_imag
_atom_type_scat_source
C C 0.0033 0.0016 'International Tables Vol C Tables 4.2.6.8 and 6.1.1.4'
H H 0.0000 0.0000 'International Tables Vol C Tables 4.2.6.8 and 6.1.1.4'
O O 0.0106 0.0060 'International Tables Vol C Tables 4.2.6.8 and 6.1.1.4'
P P 0.1023 0.0942 'International Tables Vol C Tables 4.2.6.8 and 6.1.1.4'

loop_
_geom_angle_atom_site_label_1
_geom_angle_atom_site_label_2
_geom_angle_atom_site_label_3
_geom_angle_site_symmetry_1
_geom_angle_site_symmetry_2
_geom_angle_site_symmetry_3
_geom_angle
_geom_angle_publ_flag
O2 P1 O3 . . . 114.63(18) no
O2 P1 O4 . . . 114.61(15) no
O2 P1 C7 . . . 113.59(16) no
O3 P1 O4 . . . 104.1(2) no
O3 P1 C7 . . . 104.11(14) no
O4 P1 C7 . . . 104.63(16) no
P1 O3 C9A . . . 123.9(7) no
P1 O3 C9B . . . 132.8(10) no
P1 O4 C11A . . . 126.6(4) no
P1 O4 C11B . . . 123.8(9) no
C7 O1 H1 . . . 109.00 no
C2 C1 C7 . . . 122.0(3) no
C6 C1 C7 . . . 120.3(3) no
C2 C1 C6 . . . 117.7(3) no
C1 C2 C3 . . . 120.6(4) no
C2 C3 C4 . . . 120.5(4) no
C3 C4 C5 . . . 119.7(4) no
C4 C5 C6 . . . 120.4(4) no
C1 C6 C5 . . . 121.1(3) no
P1 C7 C1 . . . 111.1(2) no
P1 C7 C8 . . . 108.9(2) no
P1 C7 O1 . . . 105.7(2) no
O1 C7 C8 . . . 110.6(3) no
C1 C7 C8 . . . 113.0(3) no
O1 C7 C1 . . . 107.4(2) no
O3 C9A C10A . . . 111.4(16) no
O3 C9B C10B . . . 114.3(16) no
O4 C11A C12A . . . 111.1(6) no
O4 C11B C12B . . . 112.8(19) no
C1 C2 H2 . . . 120.00 no
C3 C2 H2 . . . 120.00 no
C2 C3 H3 . . . 120.00 no
C4 C3 H3 . . . 120.00 no
C3 C4 H4 . . . 120.00 no
C5 C4 H4 . . . 120.00 no
C4 C5 H5 . . . 120.00 no
C6 C5 H5 . . . 120.00 no
C1 C6 H6 . . . 119.00 no
C5 C6 H6 . . . 119.00 no
C7 C8 H8A . . . 109.00 no
C7 C8 H8B . . . 109.00 no
C7 C8 H8C . . . 110.00 no
H8A C8 H8B . . . 109.00 no
H8A C8 H8C . . . 109.00 no
H8B C8 H8C . . . 109.00 no
O3 C9A H9A . . . 109.00 no
O3 C9A H9B . . . 109.00 no
C10A C9A H9A . . . 109.00 no
C10A C9A H9B . . . 109.00 no
H9A C9A H9B . . . 108.00 no
O3 C9B H9D . . . 109.00 no
C10B C9B H9C . . . 109.00 no
O3 C9B H9C . . . 109.00 no
H9C C9B H9D . . . 107.00 no
C10B C9B H9D . . . 109.00 no
C9A C10A H10B . . . 109.00 no
C9A C10A H10A . . . 109.00 no
C9A C10A H10C . . . 109.00 no
H10A C10A H10B . . . 110.00 no
H10A C10A H10C . . . 109.00 no
H10B C10A H10C . . . 109.00 no
C9B C10B H10E . . . 109.00 no
C9B C10B H10F . . . 110.00 no
C9B C10B H10D . . . 109.00 no
H10D C10B H10E . . . 109.00 no
H10D C10B H10F . . . 109.00 no
H10E C10B H10F . . . 110.00 no
O4 C11A H11A . . . 109.00 no
O4 C11A H11B . . . 109.00 no
C12A C11A H11A . . . 109.00 no
C12A C11A H11B . . . 109.00 no
H11A C11A H11B . . . 108.00 no
O4 C11B H11C . . . 109.00 no
C12B C11B H11D . . . 109.00 no
O4 C11B H11D . . . 109.00 no
C12B C11B H11C . . . 109.00 no
H11C C11B H11D . . . 108.00 no
C11A C12A H12B . . . 109.00 no
C11A C12A H12C . . . 109.00 no
C11A C12A H12A . . . 109.00 no
H12A C12A H12C . . . 110.00 no
H12B C12A H12C . . . 109.00 no
H12A C12A H12B . . . 109.00 no
C11B C12B H12D . . . 109.00 no
C11B C12B H12E . . . 110.00 no
H12D C12B H12E . . . 110.00 no

loop_
_geom_bond_atom_site_label_1
_geom_bond_atom_site_label_2
_geom_bond_site_symmetry_1
_geom_bond_site_symmetry_2
_geom_bond_distance
_geom_bond_publ_flag
P1 O2 . . 1.461(3) y
P1 O3 . . 1.555(3) y
P1 O4 . . 1.551(3) y
P1 C7 . . 1.828(3) y
O1 C7 . . 1.420(4) y
O3 C9A . . 1.425(16) no
O3 C9B . . 1.424(19) no
O4 C11A . . 1.427(7) no
O4 C11B . . 1.41(2) no
O1 H1 . . 0.8200 no
C1 C2 . . 1.387(4) no
C1 C6 . . 1.375(5) no
C1 C7 . . 1.523(5) no
C2 C3 . . 1.385(6) no
C3 C4 . . 1.354(6) no
C4 C5 . . 1.361(5) no
C5 C6 . . 1.379(6) no
C7 C8 . . 1.515(5) no
C9A C10A . . 1.47(2) no
C9B C10B . . 1.45(2) no
C11A C12A . . 1.448(11) no
C11B C12B . . 1.47(3) no
C2 H2 . . 0.9300 no
C3 H3 . . 0.9300 no
C4 H4 . . 0.9300 no
C5 H5 . . 0.9300 no
C6 H6 . . 0.9300 no
C8 H8A . . 0.9600 no
C8 H8B . . 0.9600 no
C8 H8C . . 0.9600 no
C9A H9A . . 0.9700 no
C9A H9B . . 0.9700 no
C9B H9C . . 0.9700 no
C9B H9D . . 0.9700 no
C10A H10A . . 0.9600 no
C10A H10C . . 0.9600 no
C10A H10B . . 0.9600 no
C10B H10E . . 0.9600 no
C10B H10D . . 0.9600 no
C10B H10F . . 0.9600 no
C11A H11A . . 0.9700 no
C11A H11B . . 0.9700 no
C11B H11C . . 0.9700 no
C11B H11D . . 0.9700 no
C12A H12A . . 0.9600 no
C12A H12B . . 0.9600 no
C12A H12C . . 0.9600 no
C12B H12D . . 0.9600 no
C12B H12E . . 0.9600 no

loop_
_geom_contact_atom_site_label_1
_geom_contact_atom_site_label_2
_geom_contact_distance
_geom_contact_site_symmetry_1
_geom_contact_site_symmetry_2
_geom_contact_publ_flag
P1 H10E 3.1900 . . no
O1 O2 3.127(4) . . no
O1 O4 3.009(4) . . no
O1 C9B 3.366(17) . 1_545 no
O1 O2 2.709(4) . 7_555 no
O1 C11B 3.399(19) . . no
O1 C10B 3.306(13) . 1_545 no
O2 O1 2.709(4) . 7_555 no
O2 O1 3.127(4) . . no
O3 C2 3.238(5) . . no
O4 C6 3.266(4) . . no
O4 O1 3.009(4) . . no
O1 H10F 2.5200 . 1_545 no
O1 H9B 2.8300 . 1_545 no
O1 H10B 2.7300 . 1_545 no
O1 H9D 2.8900 . 1_545 no
O1 H6 2.3500 . . no
O2 H9A 2.5400 . . no
O2 H3 2.7200 . 4_564 no
O2 H1 1.9100 . 7_555 no
O2 H8B 2.8300 . . no
O2 H11A 2.7100 . . no
O2 H11D 2.5400 . . no
O3 H8A 2.8000 . . no
C2 O3 3.238(5) . . no
C3 C12B 3.44(2) . 3_565 no
C3 C9B 3.59(2) . 6_545 no
C6 O4 3.266(4) . . no
C9B O1 3.366(17) . 1_565 no
C9B C3 3.59(2) . 6_555 no
C10B O1 3.306(13) . 1_565 no
C11B O1 3.399(19) . . no
C12B C3 3.44(2) . 3_565 no
C2 H8A 2.7500 . . no
C2 H8C 3.0400 . . no
C3 H12E 3.0400 . 3_565 no
C3 H9B 2.9800 . 6_545 no
C3 H9C 3.0100 . 6_545 no
C4 H12E 3.1000 . 3_565 no
C4 H10E 2.9700 . 4_565 no
C5 H10A 3.0800 . 3_565 no
C5 H8A 3.0800 . 6_545 no
C8 H2 2.6800 . . no
C12B H12D 3.0300 . 2_554 no
H1 O2 1.9100 . 7_555 no
H1 H10F 2.5900 . 1_545 no
H1 H8B 2.2900 . . no
H2 C8 2.6800 . . no
H2 H8A 2.2000 . . no
H3 O2 2.7200 . 4_565 no
H4 H10E 2.3400 . 4_565 no
H6 O1 2.3500 . . no
H8A C2 2.7500 . . no
H8A O3 2.8000 . . no
H8A C5 3.0800 . 6_555 no
H8A H2 2.2000 . . no
H8B O2 2.8300 . . no
H8B H11D 2.4300 . 7_555 no
H8B H1 2.2900 . . no
H8C C2 3.0400 . . no
H9A H9A 2.3200 . 7_565 no
H9A O2 2.5400 . . no
H9B O1 2.8300 . 1_565 no
H9B C3 2.9800 . 6_555 no
H9C C3 3.0100 . 6_555 no
H9D O1 2.8900 . 1_565 no
H10A C5 3.0800 . 3_565 no
H10B O1 2.7300 . 1_565 no
H10B H11C 2.6000 . 1_565 no
H10C H11C 2.5600 . 3_565 no
H10E C4 2.9700 . 4_564 no
H10E P1 3.1900 . . no
H10E H4 2.3400 . 4_564 no
H10F H1 2.5900 . 1_565 no
H10F O1 2.5200 . 1_565 no
H11A O2 2.7100 . . no
H11C H10B 2.6000 . 1_545 no
H11C H10C 2.5600 . 3_565 no
H11D O2 2.5400 . . no
H11D H8B 2.4300 . 7_555 no
H12D C12B 3.0300 . 2_554 no
H12D H12D 2.0700 . 2_554 no
H12E C3 3.0400 . 3_565 no
H12E C4 3.1000 . 3_565 no

loop_
_geom_hbond_atom_site_label_D
_geom_hbond_atom_site_label_H
_geom_hbond_atom_site_label_A
_geom_hbond_site_symmetry_A
_geom_hbond_distance_DH
_geom_hbond_distance_HA
_geom_hbond_distance_DA
_geom_hbond_angle_DHA
_geom_hbond_publ_flag
O1 H1 O2 7_555 0.8200 1.9100 2.709(4) 163.00 yes

loop_
_geom_torsion_atom_site_label_1
_geom_torsion_atom_site_label_2
_geom_torsion_atom_site_label_3
_geom_torsion_atom_site_label_4
_geom_torsion_site_symmetry_1
_geom_torsion_site_symmetry_2
_geom_torsion_site_symmetry_3
_geom_torsion_site_symmetry_4
_geom_torsion
_geom_torsion_publ_flag
O2 P1 O3 C9A . . . . 17.3(11) no
O4 P1 O3 C9A . . . . -108.6(11) no
C7 P1 O3 C9A . . . . 142.0(11) no
O2 P1 O4 C11A . . . . -33.3(5) no
O3 P1 O4 C11A . . . . 92.7(5) no
C7 P1 O4 C11A . . . . -158.4(5) no
O2 P1 C7 O1 . . . . -62.4(3) no
O2 P1 C7 C1 . . . . -178.45(19) no
O2 P1 C7 C8 . . . . 56.5(3) no
O3 P1 C7 O1 . . . . 172.3(3) no
O3 P1 C7 C1 . . . . 56.2(3) no
O3 P1 C7 C8 . . . . -68.9(3) no
O4 P1 C7 O1 . . . . 63.4(3) no
O4 P1 C7 C1 . . . . -52.8(2) no
O4 P1 C7 C8 . . . . -177.8(2) no
P1 O3 C9A C10A . . . . 95.4(14) no
P1 O4 C11A C12A . . . . 121.8(6) no
C6 C1 C2 C3 . . . . 0.9(5) no
C7 C1 C2 C3 . . . . -179.5(3) no
C2 C1 C6 C5 . . . . -0.2(5) no
C7 C1 C6 C5 . . . . -179.8(3) no
C2 C1 C7 P1 . . . . -87.5(3) no
C2 C1 C7 O1 . . . . 157.5(3) no
C2 C1 C7 C8 . . . . 35.3(4) no
C6 C1 C7 P1 . . . . 92.2(3) no
C6 C1 C7 O1 . . . . -22.9(4) no
C6 C1 C7 C8 . . . . -145.1(3) no
C1 C2 C3 C4 . . . . -0.6(6) no
C2 C3 C4 C5 . . . . -0.4(6) no
C3 C4 C5 C6 . . . . 1.1(6) no
C4 C5 C6 C1 . . . . -0.8(6) no
